data_2020877
loop_
_publ_author_name
'Liu, Fuhong'
'Ding, Yan'
'Li, Qiuyu'
'Zhang, Liping'

_publ_section_title
;
 A two-dimensional Zn coordination polymer with a three-dimensional
 supramolecular architecture
;
_journal_coeditor_code VN2130
_journal_issue 10
_journal_name_full 'Acta Crystallographica Section E Crystallographic Communications'
_journal_page_first 1402
_journal_paper_doi 10.1107/S2056989017012452
_journal_volume 73
_journal_year 2017
_chemical_formula_iupac '[Zn (N O3)2 (C18 H16 N6)2]'
_chemical_formula_moiety 'C36 H32 N14 O6 Zn'
_chemical_formula_sum 'C36 H32 N14 O6 Zn'
_chemical_formula_weight 822.12
_chemical_name_systematic
Poly[bis{\m~2~-4,4'-bis[(1,2,4-triazol-1-yl)methyl]biphenyl-\k^2^<i>N</i>^4^:<i>N</i>^4'^}bis(nitrato-\k<i>O</i>)zinc(II)]
_space_group_crystal_system triclinic
_space_group_IT_number 2
_space_group_name_Hall '-P 1'
_space_group_name_H-M_alt 'P -1'
_symmetry_space_group_name_Hall '-P 1'
_symmetry_space_group_name_H-M 'P -1'
_atom_sites_solution_hydrogens geom
_audit_creation_method
;
Olex2 1.2
(compiled 2017.03.28 svn.r3405 for OlexSys, GUI svn.r5337)
;
_cell_angle_alpha 81.70(3)
_cell_angle_beta 77.64(3)
_cell_angle_gamma 68.90(3)
_cell_formula_units_Z 1
_cell_length_a 7.3257(15)
_cell_length_b 9.0188(18)
_cell_length_c 15.578(3)
_cell_measurement_reflns_used 7292
_cell_measurement_temperature 293(2)
_cell_measurement_theta_max 25.127
_cell_measurement_theta_min 1.628
_cell_volume 935.4(4)
_computing_cell_refinement
;
SAINT-Plus (Bruker, 2016)
;
_computing_data_collection
;
APEX3 (Bruker, 2016)
;
_computing_data_reduction
;
SAINT-Plus (Bruker, 2016)
;
_computing_molecular_graphics
;
OLEX2 (Dolomanov <i>et al.</i>,  2009)
;
_computing_publication_material
;
OLEX2 (Dolomanov <i>et al.</i>,  2009)
;
_computing_structure_refinement
;
SHELXTL-Plus (Sheldrick, 2008)
;
_computing_structure_solution
;
SHELXT (Sheldrick, 2008)
;
_diffrn_ambient_temperature 293(2)
_diffrn_detector_area_resol_mean 7.9
_diffrn_measured_fraction_theta_full 0.994
_diffrn_measured_fraction_theta_max 0.994
_diffrn_measurement_device 'three-circle diffractometer'
_diffrn_measurement_device_type 'Bruker APEXII Quazar'
_diffrn_measurement_method '0.5\% \w and 0.5\% \f scans'
_diffrn_radiation_monochromator 'mirror optics'
_diffrn_radiation_type MoK\a
_diffrn_radiation_wavelength 0.71073
_diffrn_reflns_av_R_equivalents 0.0422
_diffrn_reflns_limit_h_max 8
_diffrn_reflns_limit_h_min -8
_diffrn_reflns_limit_k_max 9
_diffrn_reflns_limit_k_min -10
_diffrn_reflns_limit_l_max 18
_diffrn_reflns_limit_l_min -18
_diffrn_reflns_number 7292
_diffrn_reflns_theta_full 25.000
_diffrn_reflns_theta_max 25.000
_diffrn_reflns_theta_min 3.028
_exptl_absorpt_coefficient_mu 0.723
_exptl_absorpt_correction_T_max 0.86
_exptl_absorpt_correction_T_min 0.84
_exptl_absorpt_correction_type multi-scan
_exptl_absorpt_process_details
;
(SADABS; Krause <i>et al.</i>,  2015)
;
_exptl_crystal_colour colorless
_exptl_crystal_density_diffrn 1.459
_exptl_crystal_density_method 'not measured'
_exptl_crystal_description block
_exptl_crystal_F_000 424
_exptl_crystal_size_max 0.24
_exptl_crystal_size_mid 0.22
_exptl_crystal_size_min 0.2
_refine_diff_density_max 0.342
_refine_diff_density_min -0.544
_refine_ls_extinction_method none
_refine_ls_goodness_of_fit_ref 1.046
_refine_ls_hydrogen_treatment constr
_refine_ls_matrix_type full
_refine_ls_number_parameters 278
_refine_ls_number_reflns 3271
_refine_ls_number_restraints 85
_refine_ls_restrained_S_all 1.094
_refine_ls_R_factor_all 0.0664
_refine_ls_R_factor_gt 0.0509
_refine_ls_shift/su_max 0.001
_refine_ls_shift/su_mean 0.000
_refine_ls_structure_factor_coef Fsqd
_refine_ls_weighting_details 'w=1/[\s^2^(Fo^2^)+(0.0790P)^2^+0.2956P] where P=(Fo^2^+2Fc^2^)/3'
_refine_ls_weighting_scheme calc
_refine_ls_wR_factor_gt 0.1295
_refine_ls_wR_factor_ref 0.1434
_reflns_number_gt 2589
_reflns_number_total 3271
_reflns_threshold_expression 'I > 2\s(I)'
_cod_data_source_file vn2130sup1.cif
_cod_data_source_block I
_cod_database_code 2020877
_shelx_space_group_comment
;
The symmetry employed for this shelxl refinement is uniquely defined
by the following loop, which should always be used as a source of
symmetry information in preference to the above space-group names.
They are only intended as comments.
;
_shelx_estimated_absorpt_t_min 0.846
_shelx_estimated_absorpt_t_max 0.869

loop_
_space_group_symop_operation_xyz
'x, y, z'
'-x, -y, -z'

loop_
_atom_site_type_symbol
_atom_site_label
_atom_site_fract_x
_atom_site_fract_y
_atom_site_fract_z
_atom_site_U_iso_or_equiv
_atom_site_adp_type
_atom_site_calc_flag
_atom_site_occupancy
_atom_site_disorder_assembly
_atom_site_disorder_group
Zn Zn1 0.000000 1.000000 0.000000 0.0406(2) Uani d 1 . .
O O3 0.1631(4) 1.1607(3) 0.00189(17) 0.0574(7) Uani d 1 . .
N N1 0.2322(4) 0.8123(3) 0.05733(18) 0.0441(7) Uani d 1 . .
N N2 0.4790(5) 0.6937(4) 0.1274(2) 0.0482(7) Uani d 1 . .
N N3 0.4061(6) 0.5766(4) 0.1198(2) 0.0602(9) Uani d 1 . .
N N4 0.1701(4) 0.9540(4) -0.12813(18) 0.0457(7) Uani d 1 . .
N N5 0.3961(5) 0.8456(4) -0.23645(19) 0.0466(7) Uani d 1 . .
N N6 0.2787(6) 0.9865(5) -0.2713(2) 0.0729(11) Uani d 1 . .
N N7 0.1398(5) 1.2530(4) 0.0601(2) 0.0570(8) Uani d 1 . .
C C1 0.2590(6) 0.6550(5) 0.0771(3) 0.0554(10) Uani d 1 . .
H H1 0.179295 0.606514 0.061538 0.066 Uiso calc 1 . .
C C2 0.3743(6) 0.8301(4) 0.0904(2) 0.0474(8) Uani d 1 . .
H H2 0.397217 0.925660 0.087958 0.057 Uiso calc 1 . .
C C3 0.6466(6) 0.6585(5) 0.1731(3) 0.0601(10) Uani d 1 . .
H H3A 0.687840 0.751186 0.165279 0.072 Uiso calc 1 . .
H H3B 0.757323 0.571442 0.146296 0.072 Uiso calc 1 . .
C C4 0.5997(6) 0.6146(4) 0.2700(3) 0.0513(9) Uani d 1 . .
C C5 0.7455(7) 0.5120(7) 0.3132(4) 0.0902(17) Uani d 1 . .
H H5 0.873179 0.468413 0.281685 0.108 Uiso calc 1 . .
C C6 0.7082(8) 0.4711(8) 0.4028(4) 0.0927(17) Uani d 1 . .
H H6 0.812884 0.404978 0.430318 0.111 Uiso calc 1 . .
C C7 0.5224(6) 0.5251(4) 0.4518(3) 0.0532(9) Uani d 1 . .
C C8 0.3756(8) 0.6273(6) 0.4079(3) 0.0813(16) Uani d 1 . .
H H8 0.246945 0.667746 0.439147 0.098 Uiso calc 1 . .
C C9 0.4126(8) 0.6717(6) 0.3195(3) 0.0823(16) Uani d 1 . .
H H9 0.309014 0.741721 0.292602 0.099 Uiso calc 1 . .
C C10 0.3284(6) 0.8298(5) -0.1520(2) 0.0515(9) Uani d 1 . .
H H10 0.384162 0.743198 -0.114162 0.062 Uiso calc 1 . .
C C11 0.1465(6) 1.0486(5) -0.2035(2) 0.0588(10) Uani d 1 . .
H H11 0.046686 1.147437 -0.206804 0.071 Uiso calc 1 . .
C C12 0.5625(7) 0.7311(5) -0.2909(3) 0.0658(13) Uani d 1 . .
H H12A 0.509806 0.678916 -0.324861 0.079 Uiso calc 1 . .
H H12B 0.641231 0.649898 -0.252615 0.079 Uiso calc 1 . .
C C13 0.6941(6) 0.8103(4) -0.3527(3) 0.0530(10) Uani d 1 . .
C C14 0.8175(7) 0.8650(6) -0.3228(3) 0.0722(13) Uani d 1 . .
H H14 0.821652 0.853057 -0.262825 0.087 Uiso calc 1 . .
C C15 0.9375(7) 0.9384(6) -0.3803(3) 0.0684(13) Uani d 1 . .
H H15 1.021917 0.973475 -0.358088 0.082 Uiso calc 1 . .
C C16 0.9348(5) 0.9608(4) -0.4696(2) 0.0431(8) Uani d 1 . .
C C17 0.8101(7) 0.9040(6) -0.4990(3) 0.0738(14) Uani d 1 . .
H H17 0.804965 0.915631 -0.558860 0.089 Uiso calc 1 . .
C C18 0.6915(8) 0.8296(6) -0.4409(3) 0.0750(14) Uani d 1 . .
H H18 0.608813 0.792084 -0.462688 0.090 Uiso calc 1 . .
O O1 -0.0075(14) 1.3759(11) 0.0613(8) 0.0890(19) Uani d 0.500(12) A 1
O O2 0.2754(14) 1.2075(12) 0.1048(6) 0.0792(17) Uani d 0.500(12) A 1
O O1A -0.0249(12) 1.3242(11) 0.1028(7) 0.0807(18) Uani d 0.500(12) A 2
O O2A 0.2775(13) 1.2743(14) 0.0828(7) 0.0812(17) Uani d 0.500(12) A 2

loop_
_atom_site_aniso_label
_atom_site_aniso_U_11
_atom_site_aniso_U_22
_atom_site_aniso_U_33
_atom_site_aniso_U_12
_atom_site_aniso_U_13
_atom_site_aniso_U_23
Zn1 0.0365(3) 0.0492(4) 0.0287(3) -0.0098(2) -0.0025(2) 0.0033(2)
O3 0.0658(17) 0.0635(16) 0.0492(15) -0.0325(14) -0.0020(13) -0.0084(13)
N1 0.0444(16) 0.0499(17) 0.0331(15) -0.0123(13) -0.0074(13) 0.0027(13)
N2 0.0514(18) 0.0509(17) 0.0384(16) -0.0136(14) -0.0123(14) 0.0052(13)
N3 0.077(2) 0.0481(18) 0.060(2) -0.0216(17) -0.0251(19) 0.0036(16)
N4 0.0463(17) 0.0559(18) 0.0310(15) -0.0158(14) -0.0048(13) 0.0013(13)
N5 0.0506(17) 0.0545(17) 0.0347(16) -0.0245(15) 0.0054(14) -0.0049(14)
N6 0.072(3) 0.088(3) 0.042(2) -0.019(2) 0.0022(19) 0.0074(19)
N7 0.0616(17) 0.0610(18) 0.0580(19) -0.0299(14) -0.0085(15) -0.0136(15)
C1 0.065(3) 0.052(2) 0.052(2) -0.0185(19) -0.022(2) -0.0003(18)
C2 0.052(2) 0.0469(19) 0.0385(19) -0.0165(17) -0.0040(17) 0.0047(15)
C3 0.052(2) 0.071(3) 0.057(3) -0.020(2) -0.020(2) 0.009(2)
C4 0.059(2) 0.048(2) 0.046(2) -0.0146(17) -0.0201(18) 0.0056(17)
C5 0.044(3) 0.133(5) 0.070(3) -0.017(3) -0.018(2) 0.044(3)
C6 0.057(3) 0.133(5) 0.070(3) -0.021(3) -0.028(3) 0.047(3)
C7 0.071(3) 0.043(2) 0.047(2) -0.0121(18) -0.027(2) 0.0009(16)
C8 0.083(3) 0.077(3) 0.041(2) 0.025(2) -0.010(2) -0.006(2)
C9 0.091(4) 0.075(3) 0.045(2) 0.021(3) -0.027(2) 0.002(2)
C10 0.052(2) 0.055(2) 0.0356(19) -0.0112(17) 0.0015(17) 0.0035(16)
C11 0.049(2) 0.068(2) 0.036(2) -0.0013(19) 0.0002(17) 0.0047(18)
C12 0.079(3) 0.055(2) 0.057(3) -0.033(2) 0.028(2) -0.017(2)
C13 0.058(2) 0.047(2) 0.045(2) -0.0194(18) 0.0153(18) -0.0088(17)
C14 0.087(3) 0.100(3) 0.034(2) -0.048(3) 0.002(2) 0.000(2)
C15 0.075(3) 0.108(4) 0.039(2) -0.054(3) -0.004(2) -0.002(2)
C16 0.0386(18) 0.0427(18) 0.0388(18) -0.0073(14) 0.0024(15) -0.0055(15)
C17 0.087(3) 0.114(4) 0.038(2) -0.060(3) -0.007(2) 0.003(2)
C18 0.085(3) 0.111(4) 0.051(3) -0.066(3) -0.002(2) -0.005(2)
O1 0.091(3) 0.077(3) 0.080(4) -0.006(3) -0.008(3) -0.016(3)
O2 0.094(3) 0.080(4) 0.075(3) -0.035(3) -0.032(3) -0.003(3)
O1A 0.080(3) 0.075(3) 0.074(4) -0.020(3) 0.009(3) -0.016(3)
O2A 0.085(3) 0.088(4) 0.087(4) -0.041(3) -0.030(3) -0.008(3)

loop_
_atom_type_symbol
_atom_type_description
_atom_type_scat_dispersion_real
_atom_type_scat_dispersion_imag
_atom_type_scat_source
C C 0.0033 0.0016 'International Tables Vol C Tables 4.2.6.8 and 6.1.1.4'
H H 0.0000 0.0000 'International Tables Vol C Tables 4.2.6.8 and 6.1.1.4'
N N 0.0061 0.0033 'International Tables Vol C Tables 4.2.6.8 and 6.1.1.4'
O O 0.0106 0.0060 'International Tables Vol C Tables 4.2.6.8 and 6.1.1.4'
Zn Zn 0.2839 1.4301 'International Tables Vol C Tables 4.2.6.8 and 6.1.1.4'

loop_
_geom_angle_atom_site_label_1
_geom_angle_atom_site_label_2
_geom_angle_atom_site_label_3
_geom_angle_site_symmetry_1
_geom_angle_site_symmetry_3
_geom_angle
O3 Zn1 O3 . 2_575 180.0
N1 Zn1 O3 . 2_575 92.22(11)
N1 Zn1 O3 2_575 . 92.22(11)
N1 Zn1 O3 2_575 2_575 87.78(11)
N1 Zn1 O3 . . 87.78(11)
N1 Zn1 N1 2_575 . 180.0
N4 Zn1 O3 . 2_575 94.65(10)
N4 Zn1 O3 2_575 . 94.65(10)
N4 Zn1 O3 . . 85.35(10)
N4 Zn1 O3 2_575 2_575 85.35(10)
N4 Zn1 N1 2_575 2_575 90.36(12)
N4 Zn1 N1 2_575 . 89.64(12)
N4 Zn1 N1 . . 90.36(12)
N4 Zn1 N1 . 2_575 89.64(12)
N4 Zn1 N4 2_575 . 180.0
N7 O3 Zn1 . . 128.5(2)
C1 N1 Zn1 . . 130.5(3)
C2 N1 Zn1 . . 126.5(2)
C2 N1 C1 . . 102.7(3)
N3 N2 C3 . . 120.7(3)
C2 N2 N3 . . 109.9(3)
C2 N2 C3 . . 129.4(3)
C1 N3 N2 . . 102.0(3)
C10 N4 Zn1 . . 128.1(3)
C10 N4 C11 . . 103.9(3)
C11 N4 Zn1 . . 128.0(3)
N6 N5 C12 . . 122.6(3)
C10 N5 N6 . . 109.0(3)
C10 N5 C12 . . 128.3(4)
C11 N6 N5 . . 103.8(3)
O1 N7 O3 . . 115.4(6)
O1 N7 O2 . . 130.6(7)
O2 N7 O3 . . 114.0(5)
O1A N7 O3 . . 122.8(5)
O2A N7 O3 . . 123.5(6)
O2A N7 O1A . . 113.6(7)
N1 C1 H1 . . 122.6
N3 C1 N1 . . 114.8(3)
N3 C1 H1 . . 122.6
N1 C2 H2 . . 124.7
N2 C2 N1 . . 110.7(3)
N2 C2 H2 . . 124.7
N2 C3 H3A . . 108.9
N2 C3 H3B . . 108.9
N2 C3 C4 . . 113.5(3)
H3A C3 H3B . . 107.7
C4 C3 H3A . . 108.9
C4 C3 H3B . . 108.9
C5 C4 C3 . . 120.3(4)
C5 C4 C9 . . 116.5(4)
C9 C4 C3 . . 123.2(4)
C4 C5 H5 . . 119.1
C4 C5 C6 . . 121.8(5)
C6 C5 H5 . . 119.1
C5 C6 H6 . . 119.1
C7 C6 C5 . . 121.9(5)
C7 C6 H6 . . 119.1
C6 C7 C7 . 2_666 122.4(5)
C6 C7 C8 . . 116.2(4)
C8 C7 C7 . 2_666 121.4(5)
C7 C8 H8 . . 118.9
C9 C8 C7 . . 122.2(4)
C9 C8 H8 . . 118.9
C4 C9 H9 . . 119.3
C8 C9 C4 . . 121.4(4)
C8 C9 H9 . . 119.3
N4 C10 H10 . . 124.8
N5 C10 N4 . . 110.5(4)
N5 C10 H10 . . 124.8
N4 C11 H11 . . 123.6
N6 C11 N4 . . 112.9(4)
N6 C11 H11 . . 123.6
N5 C12 H12A . . 109.2
N5 C12 H12B . . 109.2
N5 C12 C13 . . 112.2(3)
H12A C12 H12B . . 107.9
C13 C12 H12A . . 109.2
C13 C12 H12B . . 109.2
C14 C13 C12 . . 121.5(4)
C14 C13 C18 . . 118.1(4)
C18 C13 C12 . . 120.4(4)
C13 C14 H14 . . 119.5
C13 C14 C15 . . 121.0(4)
C15 C14 H14 . . 119.5
C14 C15 H15 . . 119.2
C16 C15 C14 . . 121.7(4)
C16 C15 H15 . . 119.2
C15 C16 C16 . 2_774 120.9(4)
C17 C16 C15 . . 116.7(3)
C17 C16 C16 . 2_774 122.4(4)
C16 C17 H17 . . 119.4
C16 C17 C18 . . 121.2(4)
C18 C17 H17 . . 119.4
C13 C18 C17 . . 121.4(4)
C13 C18 H18 . . 119.3
C17 C18 H18 . . 119.3

loop_
_geom_bond_atom_site_label_1
_geom_bond_atom_site_label_2
_geom_bond_site_symmetry_2
_geom_bond_distance
Zn1 O3 . 2.191(2)
Zn1 O3 2_575 2.191(2)
Zn1 N1 2_575 2.167(3)
Zn1 N1 . 2.167(3)
Zn1 N4 2_575 2.124(3)
Zn1 N4 . 2.124(3)
O3 N7 . 1.263(4)
N1 C1 . 1.359(5)
N1 C2 . 1.322(5)
N2 N3 . 1.372(4)
N2 C2 . 1.318(5)
N2 C3 . 1.465(5)
N3 C1 . 1.314(5)
N4 C10 . 1.318(5)
N4 C11 . 1.353(5)
N5 N6 . 1.365(5)
N5 C10 . 1.310(5)
N5 C12 . 1.475(5)
N6 C11 . 1.307(5)
N7 O1 . 1.237(8)
N7 O2 . 1.249(8)
N7 O1A . 1.237(7)
N7 O2A . 1.221(8)
C1 H1 . 0.9300
C2 H2 . 0.9300
C3 H3A . 0.9700
C3 H3B . 0.9700
C3 C4 . 1.501(6)
C4 C5 . 1.367(6)
C4 C9 . 1.376(6)
C5 H5 . 0.9300
C5 C6 . 1.385(7)
C6 H6 . 0.9300
C6 C7 . 1.363(7)
C7 C7 2_666 1.505(8)
C7 C8 . 1.376(6)
C8 H8 . 0.9300
C8 C9 . 1.375(7)
C9 H9 . 0.9300
C10 H10 . 0.9300
C11 H11 . 0.9300
C12 H12A . 0.9700
C12 H12B . 0.9700
C12 C13 . 1.506(5)
C13 C14 . 1.359(6)
C13 C18 . 1.364(6)
C14 H14 . 0.9300
C14 C15 . 1.387(6)
C15 H15 . 0.9300
C15 C16 . 1.381(5)
C16 C16 2_774 1.487(7)
C16 C17 . 1.375(5)
C17 H17 . 0.9300
C17 C18 . 1.390(6)
C18 H18 . 0.9300

loop_
_geom_hbond_atom_site_label_D
_geom_hbond_atom_site_label_H
_geom_hbond_atom_site_label_A
_geom_hbond_site_symmetry_D
_geom_hbond_site_symmetry_H
_geom_hbond_site_symmetry_A
_geom_hbond_distance_DH
_geom_hbond_distance_HA
_geom_hbond_distance_DA
_geom_hbond_angle_DHA
_geom_hbond_publ_flag
C3 H3B O1 1_555 1_555 1_465 0.97 2.31 3.2728(7) 170 yes
C3 H3B O1A 1_555 1_555 1_465 0.97 2.33 3.2765(7) 165 yes
C10 H10 O2A 1_555 1_555 2_655 0.93 2.53 3.0888(6) 115 yes
C14 H14 O2 1_555 1_555 2_655 0.93 2.46 3.5454(7) 158 yes
C15 H15 N6 1_555 1_555 1_455 0.93 2.58 3.482(16) 162 yes

_cod_database_fobs_code 2020877
